data_1511255
loop_
_publ_author_name
'Kuz'ma, Yu.B.'

_publ_section_title
;
 Crystalline structures of the compounds Nb Ni B and Ta Ni B
;
_journal_name_full Kristallografiya
_journal_page_first 701
_journal_page_last 703
_journal_volume 13
_journal_year 1968
_chemical_formula_sum 'B Nb Ni'
_chemical_name_systematic 'Nb Ni B'
_space_group_IT_number 63
_symmetry_space_group_name_Hall '-C 2c 2'
_symmetry_space_group_name_H-M 'C m c m'
_cell_angle_alpha 90
_cell_angle_beta 90
_cell_angle_gamma 90
_cell_formula_units_Z 4
_cell_length_a 3.268
_cell_length_b 13.45
_cell_length_c 3.115
_cell_volume 136.919
_citation_journal_id_ASTM KRISAJ
_cod_data_source_file boron0-1_375.cif
_cod_data_source_block B1Nb1Ni1
_cod_original_cell_volume 136.9186
_cod_original_formula_sum 'B1 Nb1 Ni1'
_cod_database_code 1511255

loop_
_symmetry_equiv_pos_as_xyz
x,y,z
-x,-y,z+1/2
x,-y,-z
-x,y,-z+1/2
-x,-y,-z
x,y,-z-1/2
-x,y,z
x,-y,z-1/2
x+1/2,y+1/2,z
-x+1/2,-y+1/2,z+1/2
x+1/2,-y+1/2,-z
-x+1/2,y+1/2,-z+1/2
-x+1/2,-y+1/2,-z
x+1/2,y+1/2,-z-1/2
-x+1/2,y+1/2,z
x+1/2,-y+1/2,z-1/2

loop_
_atom_site_label
_atom_site_type_symbol
_atom_site_fract_x
_atom_site_fract_y
_atom_site_fract_z
_atom_site_occupancy
_atom_site_U_iso_or_equiv
Ni1 Ni 0 0.293 0.25 1 0.0
B1 B 0 0.46 0.25 1 0.0
Nb1 Nb 0 0.099 0.25 1 0.0
